data_2212916
loop_
_publ_author_name
'Yi-Feng Sun'
'Yi-Ping Cui'
'Ji-Kui Li'
'Ze-Bao Zheng'

_publ_section_title
;2-(4-Hydroxy-3,5-dimethoxyphenyl)-1<i>H</i>-phenanthro[9,10-<i>d</i>]imidazole
 methanol solvate
;
_journal_coeditor_code HG2195
_journal_issue 4
_journal_name_full 'Acta Crystallographica Section E'
_journal_page_first o1751
_journal_page_last o1752
_journal_paper_doi 10.1107/S1600536807010720
_journal_volume 63
_journal_year 2007
_chemical_formula_iupac 'C23 H18 N2 O3, C H4 O'
_chemical_formula_moiety 'C23 H18 N2 O3, C H4 O'
_chemical_formula_sum 'C24 H22 N2 O4'
_chemical_formula_weight 402.44
_chemical_name_systematic
;
2-(4-Hydroxy-3,5-dimethoxyphenyl)-1H-phenanthro[9,10-d]imidazole methanol
solvate
;
_space_group_IT_number 14
_symmetry_cell_setting monoclinic
_symmetry_space_group_name_Hall '-P 2yn'
_symmetry_space_group_name_H-M 'P 1 21/n 1'
_atom_sites_solution_hydrogens difmap
_atom_sites_solution_primary direct
_atom_sites_solution_secondary difmap
_cell_angle_alpha 90.00
_cell_angle_beta 105.029(5)
_cell_angle_gamma 90.00
_cell_formula_units_Z 4
_cell_length_a 9.7239(9)
_cell_length_b 16.7101(16)
_cell_length_c 12.6525(13)
_cell_measurement_reflns_used 1426
_cell_measurement_temperature 273(2)
_cell_measurement_theta_max 23.67
_cell_measurement_theta_min 2.44
_cell_volume 1985.5(3)
_computing_cell_refinement 'SAINT (Siemens, 1996)'
_computing_data_collection 'SMART (Siemens, 1996)'
_computing_data_reduction SAINT
_computing_molecular_graphics 'SHELXTL (Sheldrick, 1997b)'
_computing_publication_material SHELXTL
_computing_structure_refinement 'SHELXL97 (Sheldrick, 1997a)'
_computing_structure_solution 'SHELXS97 (Sheldrick, 1997a)'
_diffrn_ambient_temperature 273(2)
_diffrn_measured_fraction_theta_full 0.998
_diffrn_measured_fraction_theta_max 0.998
_diffrn_measurement_device_type 'Bruker SMART CCD area-detector'
_diffrn_measurement_method '\f and \w'
_diffrn_radiation_monochromator graphite
_diffrn_radiation_source 'fine-focus sealed tube'
_diffrn_radiation_type MoK\a
_diffrn_radiation_wavelength 0.71073
_diffrn_reflns_av_R_equivalents 0.0342
_diffrn_reflns_av_sigmaI/netI 0.0465
_diffrn_reflns_limit_h_max 11
_diffrn_reflns_limit_h_min -11
_diffrn_reflns_limit_k_max 15
_diffrn_reflns_limit_k_min -19
_diffrn_reflns_limit_l_max 12
_diffrn_reflns_limit_l_min -15
_diffrn_reflns_number 7561
_diffrn_reflns_theta_full 25.00
_diffrn_reflns_theta_max 25.00
_diffrn_reflns_theta_min 2.06
_diffrn_standards_decay_% 0
_diffrn_standards_number 0
_exptl_absorpt_coefficient_mu 0.092
_exptl_absorpt_correction_T_max 0.9908
_exptl_absorpt_correction_T_min 0.9684
_exptl_absorpt_correction_type multi-scan
_exptl_absorpt_process_details '(SADABS; Sheldrick, 1996)'
_exptl_crystal_colour grey
_exptl_crystal_density_diffrn 1.346
_exptl_crystal_density_method 'not measured'
_exptl_crystal_description needle
_exptl_crystal_F_000 848
_exptl_crystal_size_max 0.35
_exptl_crystal_size_mid 0.23
_exptl_crystal_size_min 0.10
_refine_diff_density_max 0.168
_refine_diff_density_min -0.169
_refine_ls_extinction_coef 0.0054(12)
_refine_ls_extinction_method none
_refine_ls_goodness_of_fit_ref 1.065
_refine_ls_hydrogen_treatment constr
_refine_ls_matrix_type full
_refine_ls_number_parameters 272
_refine_ls_number_reflns 3482
_refine_ls_number_restraints 0
_refine_ls_restrained_S_all 1.065
_refine_ls_R_factor_all 0.0741
_refine_ls_R_factor_gt 0.0453
_refine_ls_shift/su_max 0.000
_refine_ls_shift/su_mean 0.000
_refine_ls_structure_factor_coef Fsqd
_refine_ls_weighting_details 'calc w=1/[\s^2^(Fo^2^)+(0.0598P)^2^] where P=(Fo^2^+2Fc^2^)/3'
_refine_ls_weighting_scheme calc
_refine_ls_wR_factor_gt 0.1092
_refine_ls_wR_factor_ref 0.1254
_reflns_number_gt 2344
_reflns_number_total 3482
_reflns_threshold_expression I>2\s(I)
_cod_data_source_file hg2195.cif
_cod_data_source_block I
_cod_original_sg_symbol_H-M 'P 21/n'
_cod_database_code 2212916
_cod_database_fobs_code 2212916

loop_
_symmetry_equiv_pos_as_xyz
'x, y, z'
'-x+1/2, y+1/2, -z+1/2'
'-x, -y, -z'
'x-1/2, -y-1/2, z-1/2'

loop_
_atom_site_type_symbol
_atom_site_label
_atom_site_fract_x
_atom_site_fract_y
_atom_site_fract_z
_atom_site_U_iso_or_equiv
_atom_site_adp_type
_atom_site_calc_flag
_atom_site_refinement_flags
_atom_site_occupancy
O O1 0.88545(15) 0.20684(9) 0.04501(11) 0.0488(4) Uani d . 1
H H1 0.9617 0.1974 0.0311 0.073 Uiso calc R 1
O O2 1.14331(16) 0.20190(10) 0.19473(12) 0.0622(5) Uani d . 1
O O3 0.67590(14) 0.29201(9) 0.07753(11) 0.0497(4) Uani d . 1
O O4 0.09099(15) 0.19615(9) 0.93785(13) 0.0530(4) Uani d . 1
H H4 0.1583 0.1651 0.9566 0.079 Uiso calc R 1
N N1 0.84484(17) 0.40000(10) 0.47749(13) 0.0379(4) Uani d . 1
N N2 1.07889(17) 0.37865(9) 0.52092(12) 0.0358(4) Uani d . 1
H H2 1.1610 0.3628 0.5158 0.043 Uiso calc R 1
C C1 0.9096(2) 0.24817(12) 0.14199(15) 0.0361(5) Uani d . 1
C C2 1.0381(2) 0.24499(12) 0.22238(16) 0.0386(5) Uani d . 1
C C3 1.0530(2) 0.28340(12) 0.32163(16) 0.0390(5) Uani d . 1
H H3 1.1388 0.2807 0.3752 0.047 Uiso calc R 1
C C4 0.9390(2) 0.32615(11) 0.34095(15) 0.0333(5) Uani d . 1
C C5 0.8111(2) 0.33010(12) 0.26082(16) 0.0369(5) Uani d . 1
H H5 0.7351 0.3589 0.2735 0.044 Uiso calc R 1
C C6 0.7966(2) 0.29113(12) 0.16214(16) 0.0355(5) Uani d . 1
C C7 1.2785(2) 0.20032(17) 0.2718(2) 0.0743(9) Uani d . 1
H H7A 1.3082 0.2540 0.2932 0.112 Uiso calc R 1
H H7B 1.3467 0.1755 0.2394 0.112 Uiso calc R 1
H H7C 1.2720 0.1704 0.3351 0.112 Uiso calc R 1
C C8 0.5482(2) 0.31617(16) 0.1015(2) 0.0646(7) Uani d . 1
H H8A 0.5318 0.2837 0.1596 0.097 Uiso calc R 1
H H8B 0.4704 0.3100 0.0376 0.097 Uiso calc R 1
H H8C 0.5557 0.3713 0.1238 0.097 Uiso calc R 1
C C9 0.9524(2) 0.36795(11) 0.44516(16) 0.0344(5) Uani d . 1
C C10 1.0506(2) 0.41977(11) 0.60776(15) 0.0338(5) Uani d . 1
C C11 0.9072(2) 0.43298(12) 0.57849(15) 0.0361(5) Uani d . 1
C C12 1.1433(2) 0.44220(12) 0.71040(16) 0.0385(5) Uani d . 1
C C13 1.2896(2) 0.42649(14) 0.73967(18) 0.0518(6) Uani d . 1
H H13 1.3319 0.4037 0.6888 0.062 Uiso calc R 1
C C14 1.3712(3) 0.44434(16) 0.8427(2) 0.0640(7) Uani d . 1
H H14 1.4680 0.4325 0.8624 0.077 Uiso calc R 1
C C15 1.3083(3) 0.48022(16) 0.9176(2) 0.0645(7) Uani d . 1
H H15 1.3631 0.4918 0.9878 0.077 Uiso calc R 1
C C16 1.1667(3) 0.49858(14) 0.88905(19) 0.0561(7) Uani d . 1
H H16 1.1274 0.5236 0.9401 0.067 Uiso calc R 1
C C17 1.0784(2) 0.48092(12) 0.78500(16) 0.0417(5) Uani d . 1
C C18 0.9269(2) 0.50097(12) 0.75262(17) 0.0423(6) Uani d . 1
C C19 0.8606(3) 0.54479(14) 0.8208(2) 0.0584(7) Uani d . 1
H H19 0.9146 0.5618 0.8889 0.070 Uiso calc R 1
C C20 0.7205(3) 0.56266(16) 0.7896(2) 0.0724(8) Uani d . 1
H H20 0.6801 0.5913 0.8371 0.087 Uiso calc R 1
C C21 0.6350(3) 0.53932(16) 0.6883(2) 0.0704(8) Uani d . 1
H H21 0.5387 0.5522 0.6681 0.084 Uiso calc R 1
C C22 0.6949(3) 0.49697(14) 0.6188(2) 0.0559(7) Uani d . 1
H H22 0.6388 0.4812 0.5507 0.067 Uiso calc R 1
C C23 0.8393(2) 0.47742(12) 0.64916(16) 0.0398(5) Uani d . 1
C C24 0.1426(3) 0.27556(16) 0.9412(2) 0.0691(8) Uani d . 1
H H24A 0.0644 0.3123 0.9309 0.104 Uiso calc R 1
H H24B 0.1900 0.2829 0.8841 0.104 Uiso calc R 1
H H24C 0.2085 0.2853 1.0109 0.104 Uiso calc R 1

loop_
_atom_site_aniso_label
_atom_site_aniso_U_11
_atom_site_aniso_U_22
_atom_site_aniso_U_33
_atom_site_aniso_U_12
_atom_site_aniso_U_13
_atom_site_aniso_U_23
O1 0.0395(8) 0.0697(11) 0.0377(9) -0.0007(7) 0.0107(7) -0.0206(7)
O2 0.0445(9) 0.0863(13) 0.0502(10) 0.0208(8) 0.0024(8) -0.0275(9)
O3 0.0337(8) 0.0692(11) 0.0420(9) 0.0018(7) 0.0020(7) -0.0149(7)
O4 0.0422(9) 0.0598(11) 0.0590(11) -0.0004(7) 0.0167(8) -0.0080(8)
N1 0.0414(10) 0.0413(11) 0.0319(10) 0.0013(8) 0.0110(8) -0.0035(8)
N2 0.0370(10) 0.0396(10) 0.0319(10) 0.0012(7) 0.0107(8) -0.0043(8)
C1 0.0382(12) 0.0437(13) 0.0269(11) -0.0046(9) 0.0091(9) -0.0067(9)
C2 0.0374(12) 0.0439(13) 0.0350(12) 0.0053(10) 0.0102(10) -0.0059(10)
C3 0.0389(12) 0.0460(13) 0.0284(11) 0.0028(9) 0.0023(9) -0.0016(9)
C4 0.0380(11) 0.0336(12) 0.0287(11) -0.0014(9) 0.0094(9) -0.0013(9)
C5 0.0362(11) 0.0379(12) 0.0386(12) -0.0005(9) 0.0131(10) -0.0041(10)
C6 0.0316(11) 0.0433(13) 0.0302(11) -0.0041(9) 0.0056(9) -0.0012(9)
C7 0.0462(15) 0.092(2) 0.0752(19) 0.0229(14) -0.0017(14) -0.0285(16)
C8 0.0342(13) 0.0839(19) 0.0704(18) 0.0062(12) 0.0043(12) -0.0163(15)
C9 0.0399(12) 0.0328(12) 0.0306(11) -0.0005(9) 0.0097(9) 0.0022(9)
C10 0.0458(12) 0.0294(11) 0.0275(11) -0.0011(9) 0.0117(9) -0.0017(9)
C11 0.0452(13) 0.0344(12) 0.0302(11) -0.0036(9) 0.0123(10) 0.0000(9)
C12 0.0491(13) 0.0327(12) 0.0330(12) -0.0046(9) 0.0090(10) -0.0012(9)
C13 0.0533(15) 0.0555(15) 0.0428(14) -0.0025(11) 0.0060(11) -0.0093(11)
C14 0.0562(16) 0.0732(19) 0.0534(16) -0.0034(13) -0.0020(13) -0.0120(14)
C15 0.0728(19) 0.0731(19) 0.0378(14) -0.0121(14) -0.0031(13) -0.0087(13)
C16 0.0781(19) 0.0538(16) 0.0378(14) -0.0089(13) 0.0176(13) -0.0089(11)
C17 0.0605(15) 0.0338(12) 0.0308(12) -0.0064(10) 0.0119(11) -0.0013(9)
C18 0.0636(15) 0.0332(12) 0.0354(13) 0.0003(10) 0.0223(12) -0.0003(9)
C19 0.0804(19) 0.0554(16) 0.0452(14) 0.0037(13) 0.0267(14) -0.0086(12)
C20 0.093(2) 0.0723(19) 0.0655(19) 0.0194(16) 0.0445(17) -0.0106(15)
C21 0.0675(18) 0.081(2) 0.0697(19) 0.0258(15) 0.0305(16) -0.0045(16)
C22 0.0568(16) 0.0641(17) 0.0505(15) 0.0135(12) 0.0204(13) -0.0008(12)
C23 0.0519(14) 0.0350(12) 0.0372(12) 0.0032(10) 0.0200(11) 0.0010(10)
C24 0.0597(17) 0.0633(18) 0.087(2) -0.0047(13) 0.0238(15) -0.0110(15)

loop_
_atom_type_symbol
_atom_type_description
_atom_type_scat_dispersion_real
_atom_type_scat_dispersion_imag
_atom_type_scat_source
C C 0.0033 0.0016 'International Tables Vol C Tables 4.2.6.8 and 6.1.1.4'
H H 0.0000 0.0000 'International Tables Vol C Tables 4.2.6.8 and 6.1.1.4'
N N 0.0061 0.0033 'International Tables Vol C Tables 4.2.6.8 and 6.1.1.4'
O O 0.0106 0.0060 'International Tables Vol C Tables 4.2.6.8 and 6.1.1.4'

loop_
_geom_angle_atom_site_label_1
_geom_angle_atom_site_label_2
_geom_angle_atom_site_label_3
_geom_angle
C1 O1 H1 109.5
C2 O2 C7 117.03(16)
C6 O3 C8 117.30(17)
C24 O4 H4 109.5
C9 N1 C11 104.71(16)
C9 N2 C10 107.19(16)
C9 N2 H2 126.4
C10 N2 H2 126.4
O1 C1 C6 117.60(17)
O1 C1 C2 123.08(18)
C6 C1 C2 119.20(18)
O2 C2 C3 124.54(18)
O2 C2 C1 114.97(17)
C3 C2 C1 120.49(18)
C2 C3 C4 119.79(18)
C2 C3 H3 120.1
C4 C3 H3 120.1
C5 C4 C3 119.98(18)
C5 C4 C9 119.18(18)
C3 C4 C9 120.84(17)
C6 C5 C4 119.95(18)
C6 C5 H5 120.0
C4 C5 H5 120.0
O3 C6 C5 124.55(18)
O3 C6 C1 114.86(17)
C5 C6 C1 120.58(18)
O2 C7 H7A 109.5
O2 C7 H7B 109.5
H7A C7 H7B 109.5
O2 C7 H7C 109.5
H7A C7 H7C 109.5
H7B C7 H7C 109.5
O3 C8 H8A 109.5
O3 C8 H8B 109.5
H8A C8 H8B 109.5
O3 C8 H8C 109.5
H8A C8 H8C 109.5
H8B C8 H8C 109.5
N1 C9 N2 111.68(17)
N1 C9 C4 125.02(18)
N2 C9 C4 123.30(17)
C11 C10 N2 105.33(16)
C11 C10 C12 124.40(18)
N2 C10 C12 130.19(18)
C10 C11 N1 111.07(17)
C10 C11 C23 120.86(18)
N1 C11 C23 128.06(18)
C13 C12 C17 120.41(19)
C13 C12 C10 123.47(19)
C17 C12 C10 116.11(19)
C14 C13 C12 120.6(2)
C14 C13 H13 119.7
C12 C13 H13 119.7
C13 C14 C15 119.6(2)
C13 C14 H14 120.2
C15 C14 H14 120.2
C16 C15 C14 120.6(2)
C16 C15 H15 119.7
C14 C15 H15 119.7
C15 C16 C17 122.1(2)
C15 C16 H16 119.0
C17 C16 H16 119.0
C16 C17 C12 116.7(2)
C16 C17 C18 122.8(2)
C12 C17 C18 120.49(18)
C19 C18 C23 116.6(2)
C19 C18 C17 122.4(2)
C23 C18 C17 120.97(19)
C20 C19 C18 121.6(2)
C20 C19 H19 119.2
C18 C19 H19 119.2
C19 C20 C21 121.6(2)
C19 C20 H20 119.2
C21 C20 H20 119.2
C22 C21 C20 119.0(2)
C22 C21 H21 120.5
C20 C21 H21 120.5
C21 C22 C23 120.6(2)
C21 C22 H22 119.7
C23 C22 H22 119.7
C22 C23 C18 120.6(2)
C22 C23 C11 122.5(2)
C18 C23 C11 116.86(19)
O4 C24 H24A 109.5
O4 C24 H24B 109.5
H24A C24 H24B 109.5
O4 C24 H24C 109.5
H24A C24 H24C 109.5
H24B C24 H24C 109.5

loop_
_geom_bond_atom_site_label_1
_geom_bond_atom_site_label_2
_geom_bond_distance
O1 C1 1.374(2)
O1 H1 0.8200
O2 C2 1.368(2)
O2 C7 1.420(3)
O3 C6 1.368(2)
O3 C8 1.411(3)
O4 C24 1.416(3)
O4 H4 0.8200
N1 C9 1.331(2)
N1 C11 1.379(2)
N2 C9 1.361(2)
N2 C10 1.383(2)
N2 H2 0.8600
C1 C6 1.390(3)
C1 C2 1.393(3)
C2 C3 1.384(3)
C3 C4 1.392(3)
C3 H3 0.9300
C4 C5 1.388(3)
C4 C9 1.468(3)
C5 C6 1.383(3)
C5 H5 0.9300
C7 H7A 0.9600
C7 H7B 0.9600
C7 H7C 0.9600
C8 H8A 0.9600
C8 H8B 0.9600
C8 H8C 0.9600
C10 C11 1.365(3)
C10 C12 1.426(3)
C11 C23 1.447(3)
C12 C13 1.399(3)
C12 C17 1.420(3)
C13 C14 1.372(3)
C13 H13 0.9300
C14 C15 1.390(3)
C14 H14 0.9300
C15 C16 1.364(4)
C15 H15 0.9300
C16 C17 1.404(3)
C16 H16 0.9300
C17 C18 1.462(3)
C18 C19 1.408(3)
C18 C23 1.420(3)
C19 C20 1.350(3)
C19 H19 0.9300
C20 C21 1.390(3)
C20 H20 0.9300
C21 C22 1.372(3)
C21 H21 0.9300
C22 C23 1.395(3)
C22 H22 0.9300
C24 H24A 0.9600
C24 H24B 0.9600
C24 H24C 0.9600

loop_
_geom_hbond_atom_site_label_D
_geom_hbond_atom_site_label_H
_geom_hbond_atom_site_label_A
_geom_hbond_site_symmetry_A
_geom_hbond_distance_DH
_geom_hbond_distance_HA
_geom_hbond_distance_DA
_geom_hbond_angle_DHA
O1 H1 O2 . 0.82 2.35 2.724(2) 108.6
O1 H1 O4 1_654 0.82 1.93 2.696(2) 154.2
N2 H2 O1 4_666 0.86 2.42 3.248(2) 163.1
O4 H4 N1 4_566 0.82 2.07 2.878(2) 167.6

loop_
_geom_torsion_atom_site_label_1
_geom_torsion_atom_site_label_2
_geom_torsion_atom_site_label_3
_geom_torsion_atom_site_label_4
_geom_torsion
C7 O2 C2 C3 -3.3(3)
C7 O2 C2 C1 176.9(2)
O1 C1 C2 O2 4.4(3)
C6 C1 C2 O2 -179.47(18)
O1 C1 C2 C3 -175.43(19)
C6 C1 C2 C3 0.7(3)
O2 C2 C3 C4 179.6(2)
C1 C2 C3 C4 -0.6(3)
C2 C3 C4 C5 0.0(3)
C2 C3 C4 C9 -179.48(18)
C3 C4 C5 C6 0.4(3)
C9 C4 C5 C6 179.95(17)
C8 O3 C6 C5 -16.9(3)
C8 O3 C6 C1 164.09(19)
C4 C5 C6 O3 -179.23(18)
C4 C5 C6 C1 -0.3(3)
O1 C1 C6 O3 -4.9(3)
C2 C1 C6 O3 178.79(18)
O1 C1 C6 C5 176.10(18)
C2 C1 C6 C5 -0.2(3)
C11 N1 C9 N2 0.4(2)
C11 N1 C9 C4 -179.45(18)
C10 N2 C9 N1 0.4(2)
C10 N2 C9 C4 -179.76(17)
C5 C4 C9 N1 11.0(3)
C3 C4 C9 N1 -169.46(19)
C5 C4 C9 N2 -168.81(18)
C3 C4 C9 N2 10.7(3)
C9 N2 C10 C11 -1.0(2)
C9 N2 C10 C12 176.06(19)
N2 C10 C11 N1 1.3(2)
C12 C10 C11 N1 -175.99(17)
N2 C10 C11 C23 -177.97(17)
C12 C10 C11 C23 4.8(3)
C9 N1 C11 C10 -1.1(2)
C9 N1 C11 C23 178.13(19)
C11 C10 C12 C13 178.5(2)
N2 C10 C12 C13 2.0(3)
C11 C10 C12 C17 -0.2(3)
N2 C10 C12 C17 -176.74(19)
C17 C12 C13 C14 3.5(3)
C10 C12 C13 C14 -175.2(2)
C12 C13 C14 C15 -1.6(4)
C13 C14 C15 C16 -0.8(4)
C14 C15 C16 C17 1.3(4)
C15 C16 C17 C12 0.5(3)
C15 C16 C17 C18 -179.3(2)
C13 C12 C17 C16 -2.8(3)
C10 C12 C17 C16 175.90(18)
C13 C12 C17 C18 176.95(19)
C10 C12 C17 C18 -4.3(3)
C16 C17 C18 C19 4.8(3)
C12 C17 C18 C19 -175.0(2)
C16 C17 C18 C23 -175.8(2)
C12 C17 C18 C23 4.4(3)
C23 C18 C19 C20 0.7(3)
C17 C18 C19 C20 -179.9(2)
C18 C19 C20 C21 -0.6(4)
C19 C20 C21 C22 0.1(4)
C20 C21 C22 C23 0.2(4)
C21 C22 C23 C18 0.0(3)
C21 C22 C23 C11 -179.9(2)
C19 C18 C23 C22 -0.4(3)
C17 C18 C23 C22 -179.81(19)
C19 C18 C23 C11 179.50(18)
C17 C18 C23 C11 0.1(3)
C10 C11 C23 C22 175.4(2)
N1 C11 C23 C22 -3.7(3)
C10 C11 C23 C18 -4.5(3)
N1 C11 C23 C18 176.34(18)

loop_
_cod_related_entry_id
_cod_related_entry_database
_cod_related_entry_code
1 ChemSpider 21124998
